data_7032229
loop_
_publ_author_name
'Liu, Jian-Qiang'
'Wu, Jian'
'Jia, Zhen-Bin'
'Chen, Hong-Lang'
'Li, Qing-Lin'
'Sakiyama, Hiroshi'
'Soares, Thereza'
'Ren Fei,'
'Daiguebonne, Carole'
'Guillou, Olivier'
'Ng, Seik Weng'

_publ_section_title
;
 Two isoreticular metal-organic frameworks with CdSO4-like topology:
 selective gas sorption and drug delivery.
;
_journal_issue 46
_journal_name_full 'Dalton transactions (Cambridge, England : 2003)'
_journal_page_first 17265
_journal_page_last 17273
_journal_paper_doi 10.1039/c4dt01890g
_journal_volume 43
_journal_year 2014
_chemical_formula_moiety '[Cu (H2 O) (C10 H8 N2) (C15 H10 O4)], 4H2 O'
_chemical_formula_sum 'C25 H28 Cu N2 O9'
_chemical_formula_weight 564.03
_chemical_name_systematic
;
 ?
;
_space_group_crystal_system monoclinic
_space_group_IT_number 15
_space_group_name_Hall '-C 2yc'
_space_group_name_H-M_alt 'C 1 2/c 1'
_symmetry_space_group_name_Hall '-C 2yc'
_symmetry_space_group_name_H-M 'C 1 2/c 1'
_atom_sites_solution_hydrogens mixed
_audit_creation_method SHELXL-2013
_cell_angle_alpha 90
_cell_angle_beta 100.460(2)
_cell_angle_gamma 90
_cell_formula_units_Z 4
_cell_length_a 13.7352(16)
_cell_length_b 17.888(2)
_cell_length_c 11.0251(14)
_cell_measurement_reflns_used 1602
_cell_measurement_temperature 298(2)
_cell_measurement_theta_max 24.7357
_cell_measurement_theta_min 2.4639
_cell_volume 2663.8(5)
_computing_cell_refinement 'SAINT (Bruker, 2011)'
_computing_data_collection 'APEX2 (Bruker, 2011)'
_computing_data_reduction SAINT
_computing_molecular_graphics 'X-Seed (Barbour, 2001)'
_computing_publication_material 'publCIF (Westrip, 2010)'
_computing_structure_refinement 'SHELXL-2013 (Sheldrick, 2008)'
_computing_structure_solution 'SHELXS-97 (Sheldrick, 2008)'
_diffrn_ambient_temperature 298(2)
_diffrn_measured_fraction_theta_full 0.998
_diffrn_measured_fraction_theta_max 0.991
_diffrn_measurement_device_type 'Bruker SMART APEX diffractometer'
_diffrn_measurement_method '\w scans'
_diffrn_radiation_monochromator graphite
_diffrn_radiation_source 'fine-focus sealed tube'
_diffrn_radiation_type MoK\a
_diffrn_radiation_wavelength 0.71073
_diffrn_reflns_av_R_equivalents 0.0821
_diffrn_reflns_av_unetI/netI 0.0960
_diffrn_reflns_Laue_measured_fraction_full 0.998
_diffrn_reflns_Laue_measured_fraction_max 0.991
_diffrn_reflns_limit_h_max 13
_diffrn_reflns_limit_h_min -17
_diffrn_reflns_limit_k_max 23
_diffrn_reflns_limit_k_min -23
_diffrn_reflns_limit_l_max 12
_diffrn_reflns_limit_l_min -14
_diffrn_reflns_number 7680
_diffrn_reflns_point_group_measured_fraction_full 0.998
_diffrn_reflns_point_group_measured_fraction_max 0.991
_diffrn_reflns_theta_full 25.242
_diffrn_reflns_theta_max 27.496
_diffrn_reflns_theta_min 1.889
_diffrn_standards_decay_% 0
_diffrn_standards_interval_count 0
_diffrn_standards_interval_time 0
_diffrn_standards_number 0
_exptl_absorpt_coefficient_mu 0.873
_exptl_absorpt_correction_T_max 1.000000
_exptl_absorpt_correction_T_min 0.5720004
_exptl_absorpt_correction_type multi-scan
_exptl_absorpt_process_details 'SADABS (Sheldrick, 1996)'
_exptl_crystal_colour blue
_exptl_crystal_density_diffrn 1.406
_exptl_crystal_description prism
_exptl_crystal_F_000 1172
_exptl_crystal_size_max 0.240
_exptl_crystal_size_mid 0.180
_exptl_crystal_size_min 0.120
_refine_diff_density_max 0.421
_refine_diff_density_min -0.445
_refine_diff_density_rms 0.078
_refine_ls_extinction_method none
_refine_ls_goodness_of_fit_ref 0.912
_refine_ls_hydrogen_treatment constr
_refine_ls_matrix_type full
_refine_ls_number_parameters 147
_refine_ls_number_reflns 3041
_refine_ls_number_restraints 6
_refine_ls_restrained_S_all 0.912
_refine_ls_R_factor_all 0.1099
_refine_ls_R_factor_gt 0.0588
_refine_ls_shift/su_max 0.001
_refine_ls_shift/su_mean 0.001
_refine_ls_structure_factor_coef Fsqd
_refine_ls_weighting_details
;
 w=1/[\s^2^(Fo^2^)+(0.1065P)^2^]
 where P=(Fo^2^+2Fc^2^)/3
;
_refine_ls_weighting_scheme calc
_refine_ls_wR_factor_gt 0.1698
_refine_ls_wR_factor_ref 0.1942
_reflns_number_gt 1460
_reflns_number_total 3041
_reflns_threshold_expression 'I > 2\s(I)'
_cod_data_source_file c4dt01890g2.cif
_cod_data_source_block 2
_cod_depositor_comments 'Adding full bibliography for 7032228--7032229.cif.'
_cod_original_cell_volume 2663.7(6)
_cod_database_code 7032229
_shelx_estimated_absorpt_t_min 0.818
_shelx_estimated_absorpt_t_max 0.902
_shelxl_version_number 2013-2

loop_
_space_group_symop_operation_xyz
'x, y, z'
'x, -y, z+1/2'
'x+1/2, y+1/2, z'
'x+1/2, -y+1/2, z+1/2'
'-x, -y, -z'
'-x, y, -z-1/2'
'-x+1/2, -y+1/2, -z'
'-x+1/2, y+1/2, -z-1/2'

loop_
_atom_site_label
_atom_site_type_symbol
_atom_site_fract_x
_atom_site_fract_y
_atom_site_fract_z
_atom_site_U_iso_or_equiv
_atom_site_adp_type
_atom_site_occupancy
_atom_site_site_symmetry_order
_atom_site_calc_flag
_atom_site_refinement_flags_posn
_atom_site_refinement_flags_adp
_atom_site_refinement_flags_occupancy
_atom_site_disorder_assembly
_atom_site_disorder_group
Cu1 Cu 0.49891(18) 0.49882(14) 0.47005(9) 0.0410(5) Uani 0.5 1 d . . P A -1
O1 O 0.61200(19) 0.43428(14) 0.5508(3) 0.0771(10) Uani 1 1 d . . . . .
O2 O 0.6681(3) 0.4248(2) 0.3727(4) 0.1204(15) Uani 1 1 d . . . . .
O1W O 0.5086(15) 0.4919(2) 0.2643(19) 0.046(3) Uani 0.5 1 d . U P A -1
H11 H 0.4518 0.4962 0.2213 0.069 Uiso 0.5 1 d R U P A -1
H12 H 0.5329 0.4505 0.2497 0.069 Uiso 0.5 1 d R U P A -1
C1 C 0.6735(3) 0.4122(2) 0.4842(5) 0.0675(13) Uani 1 1 d . . . . .
C2 C 0.76075(17) 0.36768(14) 0.5542(2) 0.0569(10) Uani 1 1 d G . . . .
C3 C 0.8226(2) 0.32950(18) 0.48877(19) 0.0855(16) Uani 1 1 d G . . . .
H3 H 0.8123 0.3329 0.4032 0.103 Uiso 1 1 calc R U . . .
C4 C 0.8998(2) 0.28622(17) 0.5512(3) 0.0904(17) Uani 1 1 d G . . . .
H4 H 0.9412 0.2607 0.5074 0.108 Uiso 1 1 calc R U . . .
C5 C 0.91517(17) 0.28113(14) 0.6790(3) 0.0669(12) Uani 1 1 d G . . . .
C6 C 0.8533(2) 0.31932(16) 0.7445(2) 0.0764(13) Uani 1 1 d G . . . .
H6 H 0.8636 0.3159 0.8300 0.092 Uiso 1 1 calc R U . . .
C7 C 0.77611(18) 0.36260(15) 0.6821(2) 0.0684(12) Uani 1 1 d G . . . .
H7 H 0.7347 0.3881 0.7259 0.082 Uiso 1 1 calc R U . . .
N1 N 0.4078(2) 0.40958(15) 0.4981(3) 0.0536(8) Uani 1 1 d . . . . .
C8 C 1.0000 0.2319(3) 0.7500 0.088(2) Uani 1 2 d S T P . .
H8A H 1.0259 0.2000 0.6921 0.105 Uiso 0.5 1 calc R U P . .
H8B H 0.9741 0.2000 0.8079 0.105 Uiso 0.5 1 calc R U P . .
C9 C 0.3230(3) 0.4024(2) 0.4173(4) 0.0696(13) Uani 1 1 d . . . . .
H9 H 0.3051 0.4403 0.3599 0.083 Uiso 1 1 calc R U . . .
C10 C 0.2599(3) 0.3411(2) 0.4146(4) 0.0611(12) Uani 1 1 d . . . . .
H10 H 0.2025 0.3387 0.3553 0.073 Uiso 1 1 calc R U . . .
C11 C 0.2822(2) 0.28323(17) 0.5003(3) 0.0425(8) Uani 1 1 d . . . . .
C12 C 0.3705(3) 0.2917(2) 0.5855(3) 0.0512(10) Uani 1 1 d . . . . .
H12A H 0.3895 0.2553 0.6455 0.061 Uiso 1 1 calc R U . . .
C13 C 0.4300(3) 0.3543(2) 0.5807(4) 0.0567(11) Uani 1 1 d . . . . .
H13 H 0.4885 0.3580 0.6381 0.068 Uiso 1 1 calc R U . . .

loop_
_atom_site_aniso_label
_atom_site_aniso_U_11
_atom_site_aniso_U_22
_atom_site_aniso_U_33
_atom_site_aniso_U_23
_atom_site_aniso_U_13
_atom_site_aniso_U_12
Cu1 0.0209(4) 0.0254(4) 0.0741(13) 0.0049(11) 0.0017(11) -0.0054(3)
O1 0.0290(14) 0.0376(15) 0.161(3) 0.0110(16) 0.0072(18) 0.0038(11)
O2 0.104(3) 0.144(4) 0.098(3) 0.019(2) -0.022(2) 0.054(3)
O1W 0.027(7) 0.049(2) 0.050(8) 0.001(3) -0.027(5) -0.014(4)
C1 0.038(2) 0.049(2) 0.106(4) 0.004(2) -0.011(2) 0.0031(19)
C2 0.033(2) 0.051(2) 0.082(3) -0.001(2) -0.0038(19) 0.0030(17)
C3 0.059(3) 0.116(4) 0.074(3) -0.019(3) -0.006(2) 0.030(3)
C4 0.061(3) 0.110(4) 0.089(3) -0.036(3) -0.016(3) 0.040(3)
C5 0.033(2) 0.047(2) 0.113(4) -0.006(2) -0.007(2) -0.0014(17)
C6 0.059(3) 0.088(3) 0.081(3) 0.022(2) 0.010(2) 0.016(2)
C7 0.045(2) 0.076(3) 0.087(3) 0.006(2) 0.022(2) 0.016(2)
N1 0.0295(15) 0.0279(15) 0.101(2) 0.0029(15) 0.0051(16) -0.0066(12)
C8 0.053(4) 0.047(3) 0.146(6) 0.000 -0.030(4) 0.000
C9 0.041(2) 0.042(2) 0.119(3) 0.024(2) -0.006(2) -0.0146(18)
C10 0.042(2) 0.048(2) 0.084(3) 0.015(2) -0.014(2) -0.0177(18)
C11 0.0335(18) 0.0348(18) 0.0580(19) -0.0022(16) 0.0056(16) -0.0127(14)
C12 0.045(2) 0.047(2) 0.057(2) 0.0078(17) -0.0043(17) -0.0173(17)
C13 0.037(2) 0.047(2) 0.080(3) -0.0024(19) -0.0054(19) -0.0158(17)

loop_
_atom_type_symbol
_atom_type_description
_atom_type_scat_dispersion_real
_atom_type_scat_dispersion_imag
_atom_type_scat_source
C C 0.0033 0.0016 'International Tables Vol C Tables 4.2.6.8 and 6.1.1.4'
H H 0.0000 0.0000 'International Tables Vol C Tables 4.2.6.8 and 6.1.1.4'
N N 0.0061 0.0033 'International Tables Vol C Tables 4.2.6.8 and 6.1.1.4'
O O 0.0106 0.0060 'International Tables Vol C Tables 4.2.6.8 and 6.1.1.4'
Cu Cu 0.3201 1.2651 'International Tables Vol C Tables 4.2.6.8 and 6.1.1.4'

loop_
_geom_angle_atom_site_label_1
_geom_angle_atom_site_label_2
_geom_angle_atom_site_label_3
_geom_angle
_geom_angle_site_symmetry_1
_geom_angle_site_symmetry_3
O1 Cu1 O1 160.92(7) 5_666 .
O1 Cu1 N1 88.87(15) 5_666 5_666
O1 Cu1 N1 88.56(14) . 5_666
O1 Cu1 N1 90.60(15) 5_666 .
O1 Cu1 N1 86.03(14) . .
N1 Cu1 N1 161.81(6) 5_666 .
O1 Cu1 O1W 95.9(4) 5_666 .
O1 Cu1 O1W 103.2(4) . .
N1 Cu1 O1W 93.7(3) 5_666 .
N1 Cu1 O1W 104.4(3) . .
C1 O1 Cu1 117.5(3) . .
Cu1 O1W H11 109.7 . .
Cu1 O1W H12 109.4 . .
H11 O1W H12 109.5 . .
O2 C1 O1 125.9(4) . .
O2 C1 C2 119.9(4) . .
O1 C1 C2 114.2(4) . .
C3 C2 C7 120.0 . .
C3 C2 C1 119.4(3) . .
C7 C2 C1 120.5(3) . .
C2 C3 C4 120.0 . .
C2 C3 H3 120.0 . .
C4 C3 H3 120.0 . .
C3 C4 C5 120.0 . .
C3 C4 H4 120.0 . .
C5 C4 H4 120.0 . .
C6 C5 C4 120.0 . .
C6 C5 C8 119.35(19) . .
C4 C5 C8 120.64(19) . .
C5 C6 C7 120.0 . .
C5 C6 H6 120.0 . .
C7 C6 H6 120.0 . .
C6 C7 C2 120.0 . .
C6 C7 H7 120.0 . .
C2 C7 H7 120.0 . .
C9 N1 C13 116.4(3) . .
C9 N1 Cu1 116.6(3) . .
C13 N1 Cu1 126.6(2) . .
C5 C8 C5 110.9(5) . 6_757
C5 C8 H8A 109.5 . .
C5 C8 H8A 109.5 6_757 .
C5 C8 H8B 109.5 . .
C5 C8 H8B 109.5 6_757 .
H8A C8 H8B 108.0 . .
N1 C9 C10 123.5(3) . .
N1 C9 H9 118.3 . .
C10 C9 H9 118.3 . .
C9 C10 C11 120.6(3) . .
C9 C10 H10 119.7 . .
C11 C10 H10 119.7 . .
C10 C11 C12 115.5(3) . .
C10 C11 C11 122.2(3) . 7_556
C12 C11 C11 122.3(4) . 7_556
C13 C12 C11 120.2(3) . .
C13 C12 H12A 119.9 . .
C11 C12 H12A 119.9 . .
N1 C13 C12 123.8(3) . .
N1 C13 H13 118.1 . .
C12 C13 H13 118.1 . .

loop_
_geom_bond_atom_site_label_1
_geom_bond_atom_site_label_2
_geom_bond_distance
_geom_bond_site_symmetry_2
Cu1 O1 1.918(4) 5_666
Cu1 O1 2.009(3) .
Cu1 N1 2.070(4) 5_666
Cu1 N1 2.086(4) .
Cu1 O1W 2.30(2) .
O1 C1 1.278(5) .
O2 C1 1.238(6) .
O1W H11 0.8400 .
O1W H12 0.8400 .
C1 C2 1.527(4) .
C2 C3 1.3900 .
C2 C7 1.3900 .
C3 C4 1.3900 .
C3 H3 0.9300 .
C4 C5 1.3900 .
C4 H4 0.9300 .
C5 C6 1.3900 .
C5 C8 1.554(4) .
C6 C7 1.3900 .
C6 H6 0.9300 .
C7 H7 0.9300 .
N1 C9 1.338(4) .
N1 C13 1.341(4) .
C8 C5 1.554(4) 6_757
C8 H8A 0.9700 .
C8 H8B 0.9700 .
C9 C10 1.394(5) .
C9 H9 0.9300 .
C10 C11 1.398(5) .
C10 H10 0.9300 .
C11 C12 1.401(4) .
C11 C11 1.481(6) 7_556
C12 C13 1.394(5) .
C12 H12A 0.9300 .
C13 H13 0.9300 .

loop_
_geom_hbond_atom_site_label_D
_geom_hbond_atom_site_label_H
_geom_hbond_atom_site_label_A
_geom_hbond_distance_DH
_geom_hbond_distance_HA
_geom_hbond_distance_DA
_geom_hbond_angle_DHA
_geom_hbond_site_symmetry_A
O1w H11 O2 0.84 2.19 2.88(2) 139 6_656
O1w H12 O2 0.84 2.14 2.59(2) 113 .

loop_
_geom_torsion_atom_site_label_1
_geom_torsion_atom_site_label_2
_geom_torsion_atom_site_label_3
_geom_torsion_atom_site_label_4
_geom_torsion
_geom_torsion_site_symmetry_1
_geom_torsion_site_symmetry_4
Cu1 O1 C1 O2 -2.6(6) . .
Cu1 O1 C1 C2 176.3(2) . .
O2 C1 C2 C3 -12.5(5) . .
O1 C1 C2 C3 168.6(3) . .
O2 C1 C2 C7 170.2(4) . .
O1 C1 C2 C7 -8.7(4) . .
C7 C2 C3 C4 0.0 . .
C1 C2 C3 C4 -177.3(3) . .
C2 C3 C4 C5 0.0 . .
C3 C4 C5 C6 0.0 . .
C3 C4 C5 C8 178.9(3) . .
C4 C5 C6 C7 0.0 . .
C8 C5 C6 C7 -178.9(3) . .
C5 C6 C7 C2 0.0 . .
C3 C2 C7 C6 0.0 . .
C1 C2 C7 C6 177.3(3) . .
C6 C5 C8 C5 -72.7(3) . 6_757
C4 C5 C8 C5 108.4(3) . 6_757
C13 N1 C9 C10 -1.1(6) . .
Cu1 N1 C9 C10 172.2(4) . .
N1 C9 C10 C11 1.2(7) . .
C9 C10 C11 C12 -0.4(6) . .
C9 C10 C11 C11 -179.3(4) . 7_556
C10 C11 C12 C13 -0.5(6) . .
C11 C11 C12 C13 178.4(4) 7_556 .
C9 N1 C13 C12 0.2(6) . .
Cu1 N1 C13 C12 -172.3(3) . .
C11 C12 C13 N1 0.6(6) . .
